data_7210519
loop_
_publ_author_name
'Klein, Cornelia'
'Fischer, Conrad'
'Seichter, Wilhelm'
'Schwarzer, Anke'
'Weber, Edwin'

_publ_section_title
;
 Crystal structures of benzil monoximes controlled through configurational
 isomerism, molecular substitution and external complexation
;
_journal_issue 6
_journal_name_full CrystEngComm
_journal_page_first 1931
_journal_paper_doi 10.1039/c0ce00620c
_journal_volume 13
_journal_year 2011
_chemical_formula_moiety 'C14 H11 N O2'
_chemical_formula_sum 'C14 H11 N O2'
_chemical_formula_weight 225.24
_chemical_name_systematic
;
?
;
_space_group_IT_number 14
_symmetry_cell_setting monoclinic
_symmetry_space_group_name_Hall '-P 2yn'
_symmetry_space_group_name_H-M 'P 1 21/n 1'
_atom_sites_solution_hydrogens geom
_atom_sites_solution_primary direct
_atom_sites_solution_secondary difmap
_audit_creation_method SHELXL-97
_cell_angle_alpha 90.00
_cell_angle_beta 93.948(2)
_cell_angle_gamma 90.00
_cell_formula_units_Z 4
_cell_length_a 6.9211(3)
_cell_length_b 7.0512(2)
_cell_length_c 22.9837(7)
_cell_measurement_reflns_used 4590
_cell_measurement_temperature 153(2)
_cell_measurement_theta_max 30.53
_cell_measurement_theta_min 2.66
_cell_volume 1118.99(7)
_computing_cell_refinement 'SAINT-NT (Sheldrick, 2008)'
_computing_data_collection 'Kappa APEX 2 (Bruker-AXS)'
_computing_data_reduction SAINT
_computing_molecular_graphics 'ORTEP-3 (Farrugia)'
_computing_publication_material SHELXTL
_computing_structure_refinement 'SHELXL-97 (Sheldrick, 1997)'
_computing_structure_solution 'SHELXS-97 (Sheldrick, 1990)'
_diffrn_ambient_temperature 153(2)
_diffrn_measured_fraction_theta_full 0.999
_diffrn_measured_fraction_theta_max 0.999
_diffrn_measurement_device_type 'CCD area detector'
_diffrn_measurement_method 'phi and omega scans'
_diffrn_radiation_monochromator graphite
_diffrn_radiation_source 'fine-focus sealed tube'
_diffrn_radiation_type MoK\a
_diffrn_radiation_wavelength 0.71073
_diffrn_reflns_av_R_equivalents 0.0251
_diffrn_reflns_av_sigmaI/netI 0.0232
_diffrn_reflns_limit_h_max 8
_diffrn_reflns_limit_h_min -8
_diffrn_reflns_limit_k_max 9
_diffrn_reflns_limit_k_min -8
_diffrn_reflns_limit_l_max 29
_diffrn_reflns_limit_l_min -29
_diffrn_reflns_number 9103
_diffrn_reflns_theta_full 27.09
_diffrn_reflns_theta_max 27.09
_diffrn_reflns_theta_min 3.02
_diffrn_standards_decay_% <1%
_exptl_absorpt_coefficient_mu 0.090
_exptl_absorpt_correction_T_max 0.9734
_exptl_absorpt_correction_T_min 0.9537
_exptl_absorpt_correction_type multi-scan
_exptl_absorpt_process_details 'SADABS (Sheldrick, 2004)'
_exptl_crystal_colour colourless
_exptl_crystal_density_diffrn 1.337
_exptl_crystal_density_method 'not measured'
_exptl_crystal_description block
_exptl_crystal_F_000 472
_exptl_crystal_size_max 0.53
_exptl_crystal_size_mid 0.49
_exptl_crystal_size_min 0.30
_refine_diff_density_max 0.403
_refine_diff_density_min -0.356
_refine_diff_density_rms 0.069
_refine_ls_extinction_method none
_refine_ls_goodness_of_fit_ref 1.135
_refine_ls_hydrogen_treatment constr
_refine_ls_matrix_type full
_refine_ls_number_parameters 155
_refine_ls_number_reflns 2458
_refine_ls_number_restraints 0
_refine_ls_restrained_S_all 1.135
_refine_ls_R_factor_all 0.0725
_refine_ls_R_factor_gt 0.0603
_refine_ls_shift/su_max 0.000
_refine_ls_shift/su_mean 0.000
_refine_ls_structure_factor_coef Fsqd
_refine_ls_weighting_details 'calc w=1/[\s^2^(Fo^2^)+(0.0589P)^2^+1.7057P] where P=(Fo^2^+2Fc^2^)/3'
_refine_ls_weighting_scheme calc
_refine_ls_wR_factor_gt 0.1561
_refine_ls_wR_factor_ref 0.1663
_reflns_number_gt 2046
_reflns_number_total 2458
_reflns_threshold_expression >2sigma(I)
_cod_data_source_file c0ce00620c.txt
_cod_data_source_block cokl_1a_0m
_cod_depositor_comments
;
The following automatic conversions were performed:

'_exptl_absorpt_correction_type' value 'multi scan' changed to
'multi-scan' according to the built-in table from CIF Core dictionary
named 'cif_core.dic' version 2.4.1 from 2010-06-29.

Automatic conversion script
Id: cif_fix_values 1891 2012-01-12 08:04:46Z andrius 
;
_cod_original_sg_symbol_H-M 'P 21/n'
_cod_database_code 7210519

loop_
_symmetry_equiv_pos_as_xyz
'x, y, z'
'-x+1/2, y+1/2, -z+1/2'
'-x, -y, -z'
'x-1/2, -y-1/2, z-1/2'

loop_
_atom_site_label
_atom_site_type_symbol
_atom_site_fract_x
_atom_site_fract_y
_atom_site_fract_z
_atom_site_U_iso_or_equiv
_atom_site_adp_type
_atom_site_occupancy
_atom_site_symmetry_multiplicity
_atom_site_calc_flag
_atom_site_refinement_flags
O1 O 0.2795(3) 0.9752(2) 0.99634(7) 0.0271(4) Uani 1 1 d .
O2 O 0.2553(3) 0.3408(2) 1.03123(7) 0.0259(4) Uani 1 1 d .
H2 H 0.2681 0.2371 1.0139 0.039 Uiso 1 1 calc R
N1 N 0.2634(3) 0.4880(3) 0.99186(8) 0.0191(4) Uani 1 1 d .
C1 C 0.2622(3) 0.7876(3) 0.91120(9) 0.0180(5) Uani 1 1 d .
C2 C 0.1323(3) 0.6662(3) 0.88065(10) 0.0214(5) Uani 1 1 d .
H2A H 0.0416 0.5947 0.9008 0.026 Uiso 1 1 calc R
C3 C 0.1367(4) 0.6509(4) 0.82040(10) 0.0248(5) Uani 1 1 d .
H3 H 0.0468 0.5707 0.7992 0.030 Uiso 1 1 calc R
C4 C 0.2713(4) 0.7519(4) 0.79144(10) 0.0252(5) Uani 1 1 d .
H4 H 0.2753 0.7391 0.7504 0.030 Uiso 1 1 calc R
C5 C 0.4007(4) 0.8719(4) 0.82184(10) 0.0252(5) Uani 1 1 d .
H5 H 0.4936 0.9404 0.8016 0.030 Uiso 1 1 calc R
C6 C 0.3948(3) 0.8921(3) 0.88154(10) 0.0219(5) Uani 1 1 d .
H6 H 0.4810 0.9771 0.9022 0.026 Uiso 1 1 calc R
C7 C 0.2630(3) 0.8161(3) 0.97555(9) 0.0184(5) Uani 1 1 d .
C8 C 0.2517(3) 0.6519(3) 1.01609(9) 0.0178(5) Uani 1 1 d .
C9 C 0.2402(3) 0.6905(3) 1.07965(9) 0.0174(4) Uani 1 1 d .
C10 C 0.0982(3) 0.8104(3) 1.09864(10) 0.0231(5) Uani 1 1 d .
H10 H 0.0079 0.8682 1.0711 0.028 Uiso 1 1 calc R
C11 C 0.0878(4) 0.8460(4) 1.15796(10) 0.0272(5) Uani 1 1 d .
H11 H -0.0098 0.9275 1.1709 0.033 Uiso 1 1 calc R
C12 C 0.2206(4) 0.7622(4) 1.19806(10) 0.0268(5) Uani 1 1 d .
H12 H 0.2136 0.7862 1.2385 0.032 Uiso 1 1 calc R
C13 C 0.3627(4) 0.6442(4) 1.17929(10) 0.0250(5) Uani 1 1 d .
H13 H 0.4535 0.5874 1.2069 0.030 Uiso 1 1 calc R
C14 C 0.3736(3) 0.6080(3) 1.12008(9) 0.0201(5) Uani 1 1 d .
H14 H 0.4719 0.5271 1.1073 0.024 Uiso 1 1 calc R

loop_
_atom_site_aniso_label
_atom_site_aniso_U_11
_atom_site_aniso_U_22
_atom_site_aniso_U_33
_atom_site_aniso_U_23
_atom_site_aniso_U_13
_atom_site_aniso_U_12
O1 0.0481(11) 0.0144(8) 0.0181(8) -0.0025(6) -0.0022(7) -0.0006(7)
O2 0.0418(10) 0.0136(8) 0.0223(8) 0.0004(6) 0.0013(7) 0.0012(7)
N1 0.0248(10) 0.0145(9) 0.0177(9) 0.0001(7) -0.0006(7) 0.0006(8)
C1 0.0231(11) 0.0158(10) 0.0145(10) -0.0009(8) -0.0017(8) 0.0024(9)
C2 0.0242(11) 0.0215(11) 0.0186(10) 0.0003(9) 0.0017(8) -0.0035(9)
C3 0.0306(13) 0.0244(12) 0.0189(11) -0.0047(9) -0.0021(9) -0.0029(10)
C4 0.0341(13) 0.0284(13) 0.0131(10) -0.0002(9) 0.0015(9) 0.0051(11)
C5 0.0281(12) 0.0264(12) 0.0213(11) 0.0053(9) 0.0040(9) -0.0003(10)
C6 0.0253(12) 0.0202(11) 0.0196(11) 0.0003(9) -0.0042(9) -0.0017(9)
C7 0.0224(11) 0.0161(11) 0.0163(10) 0.0003(8) -0.0017(8) 0.0012(9)
C8 0.0208(11) 0.0169(11) 0.0155(10) -0.0003(8) -0.0006(8) 0.0005(8)
C9 0.0211(11) 0.0164(10) 0.0147(10) -0.0013(8) 0.0005(8) -0.0022(8)
C10 0.0267(12) 0.0219(11) 0.0208(11) 0.0018(9) 0.0015(9) 0.0043(10)
C11 0.0321(13) 0.0262(12) 0.0245(12) -0.0033(10) 0.0102(10) 0.0043(11)
C12 0.0378(14) 0.0276(13) 0.0155(10) -0.0035(9) 0.0061(9) -0.0079(11)
C13 0.0317(13) 0.0252(12) 0.0174(11) 0.0009(9) -0.0038(9) -0.0024(10)
C14 0.0235(11) 0.0190(11) 0.0176(10) -0.0025(8) 0.0001(8) 0.0024(9)

loop_
_atom_type_symbol
_atom_type_description
_atom_type_scat_dispersion_real
_atom_type_scat_dispersion_imag
_atom_type_scat_source
C C 0.0033 0.0016 'International Tables Vol C Tables 4.2.6.8 and 6.1.1.4'
H H 0.0000 0.0000 'International Tables Vol C Tables 4.2.6.8 and 6.1.1.4'
N N 0.0061 0.0033 'International Tables Vol C Tables 4.2.6.8 and 6.1.1.4'
O O 0.0106 0.0060 'International Tables Vol C Tables 4.2.6.8 and 6.1.1.4'

loop_
_geom_angle_atom_site_label_1
_geom_angle_atom_site_label_2
_geom_angle_atom_site_label_3
_geom_angle
N1 O2 H2 109.5
C8 N1 O2 112.63(17)
C6 C1 C2 120.1(2)
C6 C1 C7 117.2(2)
C2 C1 C7 122.7(2)
C3 C2 C1 119.4(2)
C3 C2 H2A 120.3
C1 C2 H2A 120.3
C4 C3 C2 120.1(2)
C4 C3 H3 119.9
C2 C3 H3 119.9
C3 C4 C5 120.4(2)
C3 C4 H4 119.8
C5 C4 H4 119.8
C6 C5 C4 120.1(2)
C6 C5 H5 120.0
C4 C5 H5 120.0
C5 C6 C1 119.8(2)
C5 C6 H6 120.1
C1 C6 H6 120.1
O1 C7 C8 118.42(19)
O1 C7 C1 120.3(2)
C8 C7 C1 121.19(19)
N1 C8 C7 114.77(19)
N1 C8 C9 126.5(2)
C7 C8 C9 118.59(19)
C10 C9 C14 119.7(2)
C10 C9 C8 120.3(2)
C14 C9 C8 120.0(2)
C9 C14 C13 119.9(2)
C9 C14 H14 120.0
C13 C14 H14 120.0
C12 C13 C14 120.2(2)
C12 C13 H13 119.9
C14 C13 H13 119.9
C13 C12 C11 120.2(2)
C13 C12 H12 119.9
C11 C12 H12 119.9
C12 C11 C10 119.8(2)
C12 C11 H11 120.1
C10 C11 H11 120.1
C9 C10 C11 120.2(2)
C9 C10 H10 119.9
C11 C10 H10 119.9

loop_
_geom_bond_atom_site_label_1
_geom_bond_atom_site_label_2
_geom_bond_distance
O1 C7 1.222(3)
O2 N1 1.381(2)
O2 H2 0.8400
N1 C8 1.288(3)
C1 C6 1.391(3)
C1 C2 1.395(3)
C1 C7 1.492(3)
C2 C3 1.391(3)
C2 H2A 0.9500
C3 C4 1.380(3)
C3 H3 0.9500
C4 C5 1.386(4)
C4 H4 0.9500
C5 C6 1.383(3)
C5 H5 0.9500
C6 H6 0.9500
C7 C8 1.491(3)
C8 C9 1.494(3)
C9 C10 1.389(3)
C9 C14 1.391(3)
C14 C13 1.392(3)
C14 H14 0.9500
C13 C12 1.380(4)
C13 H13 0.9500
C12 C11 1.388(4)
C12 H12 0.9500
C11 C10 1.393(3)
C11 H11 0.9500
C10 H10 0.9500

loop_
_geom_torsion_atom_site_label_1
_geom_torsion_atom_site_label_2
_geom_torsion_atom_site_label_3
_geom_torsion_atom_site_label_4
_geom_torsion
C6 C1 C2 C3 0.0(3)
C7 C1 C2 C3 178.2(2)
C1 C2 C3 C4 1.4(4)
C2 C3 C4 C5 -1.2(4)
C3 C4 C5 C6 -0.4(4)
C4 C5 C6 C1 1.8(4)
C2 C1 C6 C5 -1.6(3)
C7 C1 C6 C5 -179.9(2)
C6 C1 C7 O1 41.7(3)
C2 C1 C7 O1 -136.5(2)
C6 C1 C7 C8 -135.8(2)
C2 C1 C7 C8 46.0(3)
O2 N1 C8 C7 179.04(19)
O2 N1 C8 C9 2.9(3)
O1 C7 C8 N1 -170.2(2)
C1 C7 C8 N1 7.4(3)
O1 C7 C8 C9 6.3(3)
C1 C7 C8 C9 -176.12(19)
N1 C8 C9 C10 -130.3(3)
C7 C8 C9 C10 53.7(3)
N1 C8 C9 C14 50.5(3)
C7 C8 C9 C14 -125.5(2)
C10 C9 C14 C13 0.7(3)
C8 C9 C14 C13 180.0(2)
C9 C14 C13 C12 -0.3(4)
C14 C13 C12 C11 -0.2(4)
C13 C12 C11 C10 0.1(4)
C14 C9 C10 C11 -0.8(4)
C8 C9 C10 C11 180.0(2)
C12 C11 C10 C9 0.4(4)
